data_8102696
loop_
_publ_author_name
'Kwang Ha'

_publ_section_title
;
 Crystal structure of dichlorobis(acridine)platinum(II), PtCl2(C13H9N)2
;
_journal_issue 2
_journal_name_full 'Zeitschrift f\"ur Kristallographie - New Crystal Structures'
_journal_page_first 323
_journal_volume 225
_journal_year 2010
_chemical_formula_moiety 'C26 H18 Cl2 N2 Pt'
_chemical_formula_sum 'C26 H18 Cl2 N2 Pt'
_chemical_formula_weight 624.41
_chemical_name_systematic
; 
Bis(acridine)dichloroplatinum(II)
;
_space_group_IT_number 15
_symmetry_cell_setting monoclinic
_symmetry_space_group_name_Hall '-C 2yc'
_symmetry_space_group_name_H-M 'C 1 2/c 1'
_atom_sites_solution_hydrogens geom
_atom_sites_solution_primary direct
_atom_sites_solution_secondary difmap
_audit_creation_method SHELXL-97
_cell_angle_alpha 90.00
_cell_angle_beta 115.984(1)
_cell_angle_gamma 90.00
_cell_formula_units_Z 4
_cell_length_a 16.0508(10)
_cell_length_b 8.4946(5)
_cell_length_c 17.2218(10)
_cell_measurement_reflns_used 3749
_cell_measurement_temperature 200(2)
_cell_measurement_theta_max 28.27
_cell_measurement_theta_min 2.63
_cell_volume 2110.8(2)
_computing_cell_refinement 'SAINT (Bruker, 2000)'
_computing_data_collection 'SMART (Bruker, 2000)'
_computing_data_reduction 'SAINT (Bruker, 2000)'
_computing_molecular_graphics 'ORTEP-III (Farrugia, 1997) and PLATON (Spek, 2003)'
_computing_publication_material SHELXL97
_computing_structure_refinement 'SHELXL-97 (Sheldrick, 1997)'
_computing_structure_solution 'SHELXS-97 (Sheldrick, 1997)'
_diffrn_ambient_temperature 200(2)
_diffrn_measured_fraction_theta_full 0.980
_diffrn_measured_fraction_theta_max 0.980
_diffrn_measurement_device_type 'Bruker SMART 1000 CCD'
_diffrn_measurement_method '\f and \w scans'
_diffrn_radiation_monochromator graphite
_diffrn_radiation_source 'fine-focus sealed tube'
_diffrn_radiation_type MoK\a
_diffrn_radiation_wavelength 0.71073
_diffrn_reflns_av_R_equivalents 0.0328
_diffrn_reflns_av_sigmaI/netI 0.0413
_diffrn_reflns_limit_h_max 21
_diffrn_reflns_limit_h_min -21
_diffrn_reflns_limit_k_max 11
_diffrn_reflns_limit_k_min -11
_diffrn_reflns_limit_l_max 14
_diffrn_reflns_limit_l_min -22
_diffrn_reflns_number 7355
_diffrn_reflns_theta_full 28.28
_diffrn_reflns_theta_max 28.28
_diffrn_reflns_theta_min 2.63
_diffrn_standards_decay_% 0
_diffrn_standards_interval_count 0
_diffrn_standards_interval_time 0
_diffrn_standards_number 0
_exptl_absorpt_coefficient_mu 6.918
_exptl_absorpt_correction_T_max 1.000
_exptl_absorpt_correction_T_min 0.761
_exptl_absorpt_correction_type multi-scan
_exptl_absorpt_process_details SADABS
_exptl_crystal_colour yellow
_exptl_crystal_density_diffrn 1.965
_exptl_crystal_density_method 'not measured'
_exptl_crystal_description block
_exptl_crystal_F_000 1200
_exptl_crystal_size_max 0.20
_exptl_crystal_size_mid 0.18
_exptl_crystal_size_min 0.06
_refine_diff_density_max 1.923
_refine_diff_density_min -0.838
_refine_diff_density_rms 0.197
_refine_ls_extinction_method none
_refine_ls_goodness_of_fit_ref 1.180
_refine_ls_hydrogen_treatment constr
_refine_ls_matrix_type full
_refine_ls_number_parameters 142
_refine_ls_number_reflns 2567
_refine_ls_number_restraints 0
_refine_ls_restrained_S_all 1.180
_refine_ls_R_factor_all 0.0518
_refine_ls_R_factor_gt 0.0284
_refine_ls_shift/su_max 0.000
_refine_ls_shift/su_mean 0.000
_refine_ls_structure_factor_coef Fsqd
_refine_ls_weighting_details 'calc w=1/[\s^2^(Fo^2^)+(0.0303P)^2^+2.2093P] where P=(Fo^2^+2Fc^2^)/3'
_refine_ls_weighting_scheme calc
_refine_ls_wR_factor_gt 0.0610
_refine_ls_wR_factor_ref 0.0792
_reflns_number_gt 1801
_reflns_number_total 2567
_reflns_threshold_expression >2sigma(I)
_cod_data_source_file 1267-2965.cff
_cod_data_source_block ptcl2(acr)2
_cod_depositor_comments
;
The following automatic conversions were performed:
'_symmetry_cell_setting' value 'Monoclinic' changed to 'monoclinic'
according to '/home/saulius/struct/CIF-dictionaries/cif_core.dic'
dictionary named 'cif_core.dic' version 2.4.1 from
2010-06-29.

'_exptl_absorpt_correction_type' value 'Multi-scan' changed
to 'multi-scan' according to
'/home/saulius/struct/CIF-dictionaries/cif_core.dic' dictionary named
'cif_core.dic' version 2.4.1 from 2010-06-29.

Automatic conversion script
Id: cif_fix_enum 1555 2011-01-17 13:19:09Z saulius 
;
_cod_original_sg_symbol_H-M C2/c
_cod_database_code 8102696

loop_
_symmetry_equiv_pos_as_xyz
'x, y, z'
'-x, y, -z+1/2'
'x+1/2, y+1/2, z'
'-x+1/2, y+1/2, -z+1/2'
'-x, -y, -z'
'x, -y, z-1/2'
'-x+1/2, -y+1/2, -z'
'x+1/2, -y+1/2, z-1/2'

loop_
_atom_site_label
_atom_site_type_symbol
_atom_site_fract_x
_atom_site_fract_y
_atom_site_fract_z
_atom_site_U_iso_or_equiv
_atom_site_adp_type
_atom_site_occupancy
_atom_site_symmetry_multiplicity
_atom_site_calc_flag
_atom_site_refinement_flags
_atom_site_disorder_assembly
_atom_site_disorder_group
Pt1 Pt 0.0000 0.5000 0.0000 0.02467(10) Uani 1 2 d S . .
Cl1 Cl -0.01561(10) 0.44739(19) 0.12441(10) 0.0377(3) Uani 1 1 d . . .
N1 N 0.1263(3) 0.3892(5) 0.0532(3) 0.0244(9) Uani 1 1 d . . .
C1 C 0.1348(3) 0.2367(6) 0.0314(3) 0.0248(11) Uani 1 1 d . . .
C2 C 0.0583(4) 0.1595(6) -0.0348(3) 0.0298(12) Uani 1 1 d . . .
H2 H 0.0009 0.2131 -0.0640 0.036 Uiso 1 1 calc R . .
C3 C 0.0674(4) 0.0077(6) -0.0565(4) 0.0344(12) Uani 1 1 d . . .
H3 H 0.0154 -0.0438 -0.1001 0.041 Uiso 1 1 calc R . .
C4 C 0.1523(4) -0.0747(7) -0.0156(4) 0.0356(13) Uani 1 1 d . . .
H4 H 0.1573 -0.1798 -0.0321 0.043 Uiso 1 1 calc R . .
C5 C 0.2263(4) -0.0026(6) 0.0469(4) 0.0352(13) Uani 1 1 d . . .
H5 H 0.2832 -0.0582 0.0745 0.042 Uiso 1 1 calc R . .
C6 C 0.2207(4) 0.1546(6) 0.0723(3) 0.0278(12) Uani 1 1 d . . .
C7 C 0.2961(3) 0.2300(6) 0.1370(3) 0.0318(13) Uani 1 1 d . . .
H7 H 0.3529 0.1750 0.1666 0.038 Uiso 1 1 calc R . .
C8 C 0.2888(3) 0.3852(6) 0.1587(3) 0.0264(11) Uani 1 1 d . . .
C9 C 0.3656(4) 0.4677(7) 0.2231(4) 0.0404(16) Uani 1 1 d . . .
H9 H 0.4222 0.4134 0.2551 0.048 Uiso 1 1 calc R . .
C10 C 0.3590(4) 0.6219(8) 0.2392(4) 0.0415(15) Uani 1 1 d . . .
H10 H 0.4114 0.6778 0.2795 0.050 Uiso 1 1 calc R . .
C11 C 0.2719(4) 0.6991(7) 0.1946(4) 0.0364(14) Uani 1 1 d . . .
H11 H 0.2667 0.8068 0.2066 0.044 Uiso 1 1 calc R . .
C12 C 0.1967(4) 0.6238(7) 0.1361(4) 0.0341(13) Uani 1 1 d . . .
H12 H 0.1395 0.6786 0.1087 0.041 Uiso 1 1 calc R . .
C13 C 0.2019(4) 0.4635(6) 0.1149(4) 0.0272(12) Uani 1 1 d . . .

loop_
_atom_site_aniso_label
_atom_site_aniso_U_11
_atom_site_aniso_U_22
_atom_site_aniso_U_33
_atom_site_aniso_U_23
_atom_site_aniso_U_13
_atom_site_aniso_U_12
Pt1 0.01513(14) 0.02517(15) 0.02889(16) 0.00168(13) 0.00520(11) 0.00399(12)
Cl1 0.0291(7) 0.0508(8) 0.0334(7) 0.0099(7) 0.0138(6) 0.0114(6)
N1 0.012(2) 0.025(2) 0.032(2) 0.0010(19) 0.0060(19) 0.0022(16)
C1 0.018(2) 0.026(3) 0.030(3) 0.004(2) 0.010(2) 0.002(2)
C2 0.022(3) 0.035(3) 0.030(3) 0.001(2) 0.009(2) 0.004(2)
C3 0.036(3) 0.032(3) 0.032(3) -0.004(3) 0.012(3) -0.004(3)
C4 0.038(3) 0.029(3) 0.039(3) 0.001(3) 0.017(3) 0.005(3)
C5 0.032(3) 0.035(3) 0.042(3) 0.006(3) 0.019(3) 0.009(3)
C6 0.028(3) 0.025(3) 0.032(3) 0.006(2) 0.015(2) 0.005(2)
C7 0.014(2) 0.041(3) 0.034(3) 0.011(3) 0.004(2) 0.006(2)
C8 0.015(2) 0.034(3) 0.025(3) 0.002(2) 0.004(2) 0.000(2)
C9 0.025(3) 0.048(4) 0.037(3) 0.004(3) 0.003(3) 0.003(2)
C10 0.030(3) 0.049(4) 0.037(3) -0.009(3) 0.007(3) -0.008(3)
C11 0.033(3) 0.036(3) 0.033(3) 0.001(3) 0.009(3) 0.001(3)
C12 0.027(3) 0.032(3) 0.039(3) -0.004(3) 0.011(3) 0.004(2)
C13 0.022(3) 0.028(3) 0.029(3) 0.005(2) 0.009(2) 0.002(2)

loop_
_atom_type_symbol
_atom_type_description
_atom_type_scat_dispersion_real
_atom_type_scat_dispersion_imag
_atom_type_scat_source
C C 0.0033 0.0016 'International Tables Vol C Tables 4.2.6.8 and 6.1.1.4'
H H 0.0000 0.0000 'International Tables Vol C Tables 4.2.6.8 and 6.1.1.4'
Cl Cl 0.1484 0.1585 'International Tables Vol C Tables 4.2.6.8 and 6.1.1.4'
N N 0.0061 0.0033 'International Tables Vol C Tables 4.2.6.8 and 6.1.1.4'
Pt Pt -1.7033 8.3905 'International Tables Vol C Tables 4.2.6.8 and 6.1.1.4'

loop_
_geom_angle_atom_site_label_1
_geom_angle_atom_site_label_2
_geom_angle_atom_site_label_3
_geom_angle
_geom_angle_site_symmetry_1
_geom_angle_site_symmetry_3
_geom_angle_publ_flag
N1 Pt1 N1 180.00(14) . 5_565 ?
N1 Pt1 Cl1 89.10(12) . . ?
N1 Pt1 Cl1 90.90(12) 5_565 . ?
N1 Pt1 Cl1 90.90(12) . 5_565 ?
N1 Pt1 Cl1 89.10(12) 5_565 5_565 ?
Cl1 Pt1 Cl1 180.00(8) . 5_565 ?
C13 N1 C1 119.2(4) . . ?
C13 N1 Pt1 120.2(3) . . ?
C1 N1 Pt1 120.5(3) . . ?
N1 C1 C2 120.1(4) . . ?
N1 C1 C6 121.2(5) . . ?
C2 C1 C6 118.7(5) . . ?
C3 C2 C1 119.8(5) . . ?
C3 C2 H2 120.1 . . ?
C1 C2 H2 120.1 . . ?
C2 C3 C4 121.7(5) . . ?
C2 C3 H3 119.2 . . ?
C4 C3 H3 119.1 . . ?
C5 C4 C3 119.4(5) . . ?
C5 C4 H4 120.3 . . ?
C3 C4 H4 120.3 . . ?
C4 C5 C6 121.3(5) . . ?
C4 C5 H5 119.3 . . ?
C6 C5 H5 119.3 . . ?
C7 C6 C5 122.0(5) . . ?
C7 C6 C1 118.9(5) . . ?
C5 C6 C1 119.1(5) . . ?
C8 C7 C6 120.4(5) . . ?
C8 C7 H7 119.8 . . ?
C6 C7 H7 119.8 . . ?
C7 C8 C13 118.6(5) . . ?
C7 C8 C9 121.9(5) . . ?
C13 C8 C9 119.5(5) . . ?
C10 C9 C8 121.0(5) . . ?
C10 C9 H9 119.5 . . ?
C8 C9 H9 119.5 . . ?
C9 C10 C11 118.8(5) . . ?
C9 C10 H10 120.6 . . ?
C11 C10 H10 120.6 . . ?
C12 C11 C10 122.0(6) . . ?
C12 C11 H11 119.0 . . ?
C10 C11 H11 119.0 . . ?
C11 C12 C13 120.8(5) . . ?
C11 C12 H12 119.6 . . ?
C13 C12 H12 119.6 . . ?
N1 C13 C12 120.6(5) . . ?
N1 C13 C8 121.7(5) . . ?
C12 C13 C8 117.7(5) . . ?

loop_
_geom_bond_atom_site_label_1
_geom_bond_atom_site_label_2
_geom_bond_distance
_geom_bond_site_symmetry_2
_geom_bond_publ_flag
Pt1 N1 2.051(4) . ?
Pt1 N1 2.051(4) 5_565 ?
Pt1 Cl1 2.3072(15) . ?
Pt1 Cl1 2.3072(15) 5_565 ?
N1 C13 1.367(6) . ?
N1 C1 1.372(6) . ?
C1 C2 1.419(7) . ?
C1 C6 1.426(7) . ?
C2 C3 1.369(7) . ?
C2 H2 0.9500 . ?
C3 C4 1.415(8) . ?
C3 H3 0.9500 . ?
C4 C5 1.350(8) . ?
C4 H4 0.9500 . ?
C5 C6 1.420(7) . ?
C5 H5 0.9500 . ?
C6 C7 1.391(7) . ?
C7 C8 1.389(7) . ?
C7 H7 0.9500 . ?
C8 C13 1.427(7) . ?
C8 C9 1.429(7) . ?
C9 C10 1.353(8) . ?
C9 H9 0.9500 . ?
C10 C11 1.426(8) . ?
C10 H10 0.9500 . ?
C11 C12 1.347(8) . ?
C11 H11 0.9500 . ?
C12 C13 1.423(7) . ?
C12 H12 0.9500 . ?

loop_
_geom_torsion_atom_site_label_1
_geom_torsion_atom_site_label_2
_geom_torsion_atom_site_label_3
_geom_torsion_atom_site_label_4
_geom_torsion
_geom_torsion_site_symmetry_1
_geom_torsion_site_symmetry_2
_geom_torsion_site_symmetry_3
_geom_torsion_site_symmetry_4
_geom_torsion_publ_flag
N1 Pt1 N1 C13 26(100) 5_565 . . . ?
Cl1 Pt1 N1 C13 -76.4(4) . . . . ?
Cl1 Pt1 N1 C13 103.6(4) 5_565 . . . ?
N1 Pt1 N1 C1 -158(100) 5_565 . . . ?
Cl1 Pt1 N1 C1 99.6(4) . . . . ?
Cl1 Pt1 N1 C1 -80.4(4) 5_565 . . . ?
C13 N1 C1 C2 -177.5(5) . . . . ?
Pt1 N1 C1 C2 6.4(6) . . . . ?
C13 N1 C1 C6 0.5(7) . . . . ?
Pt1 N1 C1 C6 -175.6(4) . . . . ?
N1 C1 C2 C3 179.7(5) . . . . ?
C6 C1 C2 C3 1.7(7) . . . . ?
C1 C2 C3 C4 -1.3(8) . . . . ?
C2 C3 C4 C5 0.6(9) . . . . ?
C3 C4 C5 C6 -0.3(9) . . . . ?
C4 C5 C6 C7 179.5(5) . . . . ?
C4 C5 C6 C1 0.8(8) . . . . ?
N1 C1 C6 C7 1.8(7) . . . . ?
C2 C1 C6 C7 179.8(5) . . . . ?
N1 C1 C6 C5 -179.5(5) . . . . ?
C2 C1 C6 C5 -1.5(7) . . . . ?
C5 C6 C7 C8 178.5(5) . . . . ?
C1 C6 C7 C8 -2.8(8) . . . . ?
C6 C7 C8 C13 1.6(8) . . . . ?
C6 C7 C8 C9 -178.1(5) . . . . ?
C7 C8 C9 C10 175.4(5) . . . . ?
C13 C8 C9 C10 -4.3(9) . . . . ?
C8 C9 C10 C11 4.0(9) . . . . ?
C9 C10 C11 C12 -1.2(9) . . . . ?
C10 C11 C12 C13 -1.4(9) . . . . ?
C1 N1 C13 C12 177.0(5) . . . . ?
Pt1 N1 C13 C12 -6.9(7) . . . . ?
C1 N1 C13 C8 -1.7(7) . . . . ?
Pt1 N1 C13 C8 174.4(4) . . . . ?
C11 C12 C13 N1 -177.7(5) . . . . ?
C11 C12 C13 C8 1.1(8) . . . . ?
C7 C8 C13 N1 0.7(8) . . . . ?
C9 C8 C13 N1 -179.6(5) . . . . ?
C7 C8 C13 C12 -178.1(5) . . . . ?
C9 C8 C13 C12 1.7(8) . . . . ?
